data_8101769
loop_
_publ_author_name
'D. Ruiz-Le\'on'
'P. Rivera'
'I. Brito'
'M. Rodr\'iguez'
'V. Manr\'iquez'

_publ_section_title
;
Crystal structure of isocalamendiol, C~15~H~26~O~2~, from Baccharis 
marginalis
;
_journal_issue 3
_journal_name_full 'Zeitschrift f\"ur Kristallographie - New Crystal Structures'
_journal_page_first 355
_journal_page_last 357
_journal_volume 220
_journal_year 2005
_chemical_formula_sum 'C15 H26 O2'
_chemical_formula_weight 238.36
_chemical_name_systematic
; 
 isocalamendiol
;
_space_group_IT_number 4
_symmetry_cell_setting monoclinic
_symmetry_space_group_name_Hall 'P 2yb'
_symmetry_space_group_name_H-M 'P 1 21 1'
_atom_sites_solution_hydrogens geom
_atom_sites_solution_primary direct
_atom_sites_solution_secondary difmap
_audit_creation_method SHELXL-97
_cell_angle_alpha 90.00
_cell_angle_beta 107.98(3)
_cell_angle_gamma 90.00
_cell_formula_units_Z 8
_cell_length_a 10.369(2)
_cell_length_b 27.528(6)
_cell_length_c 10.815(2)
_cell_measurement_temperature 293(2)
_cell_volume 2936.3(11)
_computing_structure_refinement 'SHELXL-97 (Sheldrick, 1997)'
_computing_structure_solution 'SHELXS-97 (Sheldrick, 1990)'
_diffrn_ambient_temperature 293(2)
_diffrn_measured_fraction_theta_full 0.997
_diffrn_measured_fraction_theta_max 0.997
_diffrn_measurement_device_type 'Enraf-Nonius CAD4'
_diffrn_measurement_method \w/2\q
_diffrn_radiation_monochromator graphite
_diffrn_radiation_source 'fine-focus sealed tube'
_diffrn_radiation_type MoK\a
_diffrn_radiation_wavelength 0.71073
_diffrn_reflns_av_R_equivalents 0.0301
_diffrn_reflns_av_sigmaI/netI 0.1132
_diffrn_reflns_limit_h_max 11
_diffrn_reflns_limit_h_min -12
_diffrn_reflns_limit_k_max 0
_diffrn_reflns_limit_k_min -32
_diffrn_reflns_limit_l_max 12
_diffrn_reflns_limit_l_min 0
_diffrn_reflns_number 5359
_diffrn_reflns_theta_full 24.64
_diffrn_reflns_theta_max 24.64
_diffrn_reflns_theta_min 2.19
_exptl_absorpt_coefficient_mu 0.069
_exptl_crystal_colour colorless
_exptl_crystal_density_diffrn 1.078
_exptl_crystal_density_method 'not measured'
_exptl_crystal_description block
_exptl_crystal_F_000 1056
_exptl_crystal_size_max 0.30
_exptl_crystal_size_mid 0.20
_exptl_crystal_size_min 0.10
_refine_diff_density_max 0.139
_refine_diff_density_min -0.136
_refine_diff_density_rms 0.032
_refine_ls_abs_structure_details 'Flack H D (1983), Acta Cryst. A39, 876-881'
_refine_ls_abs_structure_Flack -0.5(13)
_refine_ls_extinction_coef 0.0262(14)
_refine_ls_extinction_expression Fc^*^=kFc[1+0.001xFc^2^\l^3^/sin(2\q)]^-1/4^
_refine_ls_extinction_method SHELXL
_refine_ls_goodness_of_fit_ref 0.978
_refine_ls_hydrogen_treatment mixed
_refine_ls_matrix_type full
_refine_ls_number_parameters 634
_refine_ls_number_reflns 5076
_refine_ls_number_restraints 1
_refine_ls_restrained_S_all 0.978
_refine_ls_R_factor_all 0.1568
_refine_ls_R_factor_gt 0.0413
_refine_ls_shift/su_max 0.016
_refine_ls_shift/su_mean 0.000
_refine_ls_structure_factor_coef Fsqd
_refine_ls_weighting_details 'calc w=1/[\s^2^(Fo^2^)+(0.0437P)^2^+0.0000P] where P=(Fo^2^+2Fc^2^)/3'
_refine_ls_weighting_scheme calc
_refine_ls_wR_factor_gt 0.0807
_refine_ls_wR_factor_ref 0.1052
_reflns_number_gt 2640
_reflns_number_total 5076
_reflns_threshold_expression >2sigma(I)
_cod_data_source_file 1267-1518.cff
_cod_data_source_block pnc143
_cod_original_cell_volume 2936.3(10)
_cod_original_sg_symbol_H-M 'P 1 2(1) 1'
_cod_database_code 8101769

loop_
_symmetry_equiv_pos_as_xyz
'x, y, z'
'-x, y+1/2, -z'

loop_
_atom_site_label
_atom_site_type_symbol
_atom_site_fract_x
_atom_site_fract_y
_atom_site_fract_z
_atom_site_U_iso_or_equiv
_atom_site_adp_type
_atom_site_occupancy
_atom_site_symmetry_multiplicity
_atom_site_Wyckoff_symbol
_atom_site_calc_flag
_atom_site_refinement_flags
_atom_site_disorder_assembly
_atom_site_disorder_group
C52 C 0.3358(5) 0.43747(16) 0.2573(4) 0.0570(13) Uani 1 2 a d . . .
O5 O 0.5336(4) 0.52054(12) 0.8899(3) 0.0707(9) Uani 1 2 a d . . .
H5 H 0.5770 0.4983 0.9343 0.106 Uiso 1 2 a calc R . .
O1 O 0.9552(3) 0.24354(12) 0.7940(3) 0.0625(9) Uani 1 2 a d . . .
H1 H 0.8840 0.2529 0.8040 0.094 Uiso 1 2 a calc R . .
C3 C 0.9394(4) 0.24038(15) 0.6568(4) 0.0446(11) Uani 1 2 a d . . .
O7 O 0.5013(3) 0.50257(11) 0.1314(3) 0.0617(8) Uani 1 2 a d . . .
H7 H 0.4717 0.5274 0.0909 0.092 Uiso 1 2 a calc R . .
C4 C 1.0386(4) 0.20148(15) 0.6406(4) 0.0520(12) Uani 1 2 a d . . .
H4A H 1.0225 0.1985 0.5467 0.062 Uiso 1 2 a calc R . .
C47 C 0.5292(5) 0.56206(15) 0.3041(5) 0.0596(13) Uani 1 2 a d . . .
H47A H 0.5427 0.5650 0.3966 0.072 Uiso 1 2 a calc R . .
H47B H 0.6115 0.5730 0.2879 0.072 Uiso 1 2 a calc R . .
C48 C 0.5055(4) 0.50840(15) 0.2649(4) 0.0477(11) Uani 1 2 a d . . .
C49 C 0.6212(4) 0.47617(15) 0.3491(4) 0.0530(12) Uani 1 2 a d . . .
H49 H 0.6160 0.4794 0.4377 0.064 Uiso 1 2 a calc R . .
O8 O 0.2212(3) 0.42742(12) 0.3030(4) 0.0767(10) Uani 1 2 a d . . .
H8 H 0.2396 0.4347 0.3800 0.115 Uiso 1 2 a calc R . .
C8 C 0.9681(4) 0.28986(15) 0.6041(4) 0.0489(11) Uani 1 2 a d . . .
H8A H 0.9474 0.2850 0.5103 0.059 Uiso 1 2 a calc R . .
C50 C 0.5886(5) 0.42274(15) 0.3137(5) 0.0605(13) Uani 1 2 a d . . .
H50A H 0.5815 0.4177 0.2231 0.073 Uiso 1 2 a calc R . .
H50B H 0.6619 0.4026 0.3660 0.073 Uiso 1 2 a calc R . .
C53 C 0.3681(4) 0.49200(15) 0.2800(4) 0.0497(11) Uani 1 2 a d . . .
H53 H 0.3759 0.4978 0.3714 0.060 Uiso 1 2 a calc R . .
C9 C 0.8681(5) 0.32859(17) 0.6175(5) 0.0665(14) Uani 1 2 a d . . .
H9A H 0.8769 0.3331 0.7087 0.080 Uiso 1 2 a calc R . .
H9B H 0.8891 0.3592 0.5837 0.080 Uiso 1 2 a calc R . .
C1 C 0.6918(5) 0.2649(2) 0.5859(5) 0.0646(13) Uani 1 2 a d . . .
C34 C 0.4777(4) 0.56246(15) 0.6857(4) 0.0510(12) Uani 1 2 a d . . .
H34 H 0.4756 0.5569 0.5956 0.061 Uiso 1 2 a calc R . .
C7 C 1.1175(5) 0.30701(18) 0.6507(4) 0.0593(13) Uani 1 2 a d . . .
C5 C 1.1845(4) 0.21855(18) 0.6969(5) 0.0687(14) Uani 1 2 a d . . .
H5A H 1.2451 0.1937 0.6833 0.082 Uiso 1 2 a calc R . .
H5B H 1.2052 0.2235 0.7897 0.082 Uiso 1 2 a calc R . .
C2 C 0.7917(4) 0.22651(16) 0.5829(4) 0.0543(12) Uani 1 2 a d . . .
H2A H 0.7847 0.2196 0.4931 0.065 Uiso 1 2 a calc R . .
H2B H 0.7688 0.1970 0.6205 0.065 Uiso 1 2 a calc R . .
C10 C 0.7241(5) 0.31412(19) 0.5445(5) 0.0738(15) Uani 1 2 a d . . .
H10A H 0.6619 0.3378 0.5605 0.089 Uiso 1 2 a calc R . .
H10B H 0.7121 0.3138 0.4519 0.089 Uiso 1 2 a calc R . .
C33 C 0.5390(5) 0.51621(16) 0.7589(4) 0.0513(12) Uani 1 2 a d . . .
C46 C 0.4143(5) 0.59431(17) 0.2321(5) 0.0668(14) Uani 1 2 a d . . .
C38 C 0.4545(5) 0.47128(15) 0.6924(4) 0.0573(13) Uani 1 2 a d . . .
H38 H 0.4662 0.4699 0.6060 0.069 Uiso 1 2 a calc R . .
O6 O 0.2358(4) 0.43944(12) 0.5684(4) 0.0924(12) Uani 1 2 a d . . .
H6 H 0.2715 0.4129 0.5904 0.139 Uiso 1 2 a calc R . .
O2 O 1.1301(4) 0.34679(12) 0.5677(3) 0.0867(11) Uani 1 2 a d . . .
H2 H 1.1335 0.3360 0.4981 0.130 Uiso 1 2 a calc R . .
C32 C 0.6861(5) 0.50938(17) 0.7638(4) 0.0652(13) Uani 1 2 a d . . .
H32A H 0.6922 0.5116 0.6762 0.078 Uiso 1 2 a calc R . .
H32B H 0.7400 0.5355 0.8144 0.078 Uiso 1 2 a calc R . .
C54 C 0.2524(4) 0.52497(17) 0.2020(5) 0.0672(14) Uani 1 2 a d . . .
H54A H 0.2421 0.5218 0.1101 0.081 Uiso 1 2 a calc R . .
H54B H 0.1683 0.5147 0.2155 0.081 Uiso 1 2 a calc R . .
C11 C 1.0154(5) 0.15037(18) 0.6876(6) 0.0768(16) Uani 1 2 a d . . .
H11 H 0.9190 0.1480 0.6801 0.092 Uiso 1 2 a calc R . .
C36 C 0.2488(5) 0.52424(17) 0.6081(5) 0.0680(14) Uani 1 2 a d . . .
H36A H 0.1552 0.5279 0.6065 0.082 Uiso 1 2 a calc R . .
H36B H 0.2503 0.5250 0.5189 0.082 Uiso 1 2 a calc R . .
C59 C 0.2937(5) 0.42246(18) 0.1144(4) 0.0718(15) Uani 1 2 a d . . .
H59A H 0.2782 0.3880 0.1076 0.108 Uiso 1 2 a calc R . .
H59B H 0.3646 0.4307 0.0782 0.108 Uiso 1 2 a calc R . .
H59C H 0.2120 0.4392 0.0677 0.108 Uiso 1 2 a calc R . .
C51 C 0.4574(5) 0.40755(16) 0.3360(4) 0.0635(13) Uani 1 2 a d . . .
H51A H 0.4668 0.4108 0.4277 0.076 Uiso 1 2 a calc R . .
H51B H 0.4405 0.3736 0.3130 0.076 Uiso 1 2 a calc R . .
C55 C 0.2794(5) 0.57780(18) 0.2421(5) 0.0757(15) Uani 1 2 a d . . .
H55A H 0.2080 0.5979 0.1867 0.091 Uiso 1 2 a calc R . .
H55B H 0.2783 0.5817 0.3309 0.091 Uiso 1 2 a calc R . .
C37 C 0.2998(5) 0.47556(18) 0.6660(5) 0.0661(14) Uani 1 2 a d . . .
C56 C 0.7663(5) 0.49108(18) 0.3589(5) 0.0683(14) Uani 1 2 a d . . .
H56 H 0.7750 0.5256 0.3824 0.082 Uiso 1 2 a calc R . .
C41 C 0.5602(5) 0.60939(17) 0.7272(5) 0.0657(14) Uani 1 2 a d . . .
H41 H 0.6529 0.6022 0.7275 0.079 Uiso 1 2 a calc R . .
C44 C 0.2543(5) 0.4649(2) 0.7847(5) 0.0887(17) Uani 1 2 a d . . .
H44A H 0.1571 0.4648 0.7597 0.133 Uiso 1 2 a calc R . .
H44B H 0.2891 0.4895 0.8494 0.133 Uiso 1 2 a calc R . .
H44C H 0.2882 0.4337 0.8198 0.133 Uiso 1 2 a calc R . .
C35 C 0.3296(4) 0.56669(17) 0.6804(5) 0.0636(13) Uani 1 2 a d . . .
H35A H 0.3236 0.5676 0.7681 0.076 Uiso 1 2 a calc R . .
H35B H 0.2920 0.5967 0.6372 0.076 Uiso 1 2 a calc R . .
C6 C 1.2077(4) 0.26566(19) 0.6332(5) 0.0664(14) Uani 1 2 a d . . .
H6A H 1.1909 0.2600 0.5410 0.080 Uiso 1 2 a calc R . .
H6B H 1.3019 0.2752 0.6701 0.080 Uiso 1 2 a calc R . .
C31 C 0.7447(6) 0.4617(2) 0.8220(6) 0.0875(17) Uani 1 2 a d . . .
C60 C 0.4280(6) 0.63195(19) 0.1631(5) 0.0889(18) Uani 1 2 a d . . .
H60A H 0.5129 0.6399 0.1567 0.107 Uiso 1 2 a calc R . .
H60B H 0.3529 0.6507 0.1204 0.107 Uiso 1 2 a calc R . .
C39 C 0.5152(7) 0.42411(18) 0.7578(5) 0.0887(18) Uani 1 2 a d . . .
H39A H 0.5104 0.4236 0.8459 0.106 Uiso 1 2 a calc R . .
H39B H 0.4625 0.3970 0.7111 0.106 Uiso 1 2 a calc R . .
C40 C 0.6608(8) 0.4184(2) 0.7610(6) 0.103(2) Uani 1 2 a d . . .
H40A H 0.6986 0.3895 0.8100 0.123 Uiso 1 2 a calc R . .
H40B H 0.6644 0.4143 0.6730 0.123 Uiso 1 2 a calc R . .
C43 C 0.5701(6) 0.6276(2) 0.8625(5) 0.100(2) Uani 1 2 a d . . .
H43A H 0.6171 0.6581 0.8777 0.150 Uiso 1 2 a calc R . .
H43B H 0.6187 0.6044 0.9260 0.150 Uiso 1 2 a calc R . .
H43C H 0.4806 0.6318 0.8692 0.150 Uiso 1 2 a calc R . .
C14 C 1.1625(5) 0.3268(2) 0.7882(5) 0.0839(17) Uani 1 2 a d . . .
H14A H 1.2556 0.3368 0.8107 0.126 Uiso 1 2 a calc R . .
H14B H 1.1535 0.3019 0.8473 0.126 Uiso 1 2 a calc R . .
H14C H 1.1071 0.3541 0.7937 0.126 Uiso 1 2 a calc R . .
C57 C 0.8682(5) 0.4640(2) 0.4681(6) 0.116(2) Uani 1 2 a d . . .
H57A H 0.8735 0.4308 0.4428 0.174 Uiso 1 2 a calc R . .
H57B H 0.8399 0.4650 0.5447 0.174 Uiso 1 2 a calc R . .
H57C H 0.9556 0.4790 0.4861 0.174 Uiso 1 2 a calc R . .
C13 C 1.0434(7) 0.1119(2) 0.5960(7) 0.125(2) Uani 1 2 a d . . .
H13A H 1.1361 0.1143 0.5970 0.187 Uiso 1 2 a calc R . .
H13B H 0.9845 0.1174 0.5092 0.187 Uiso 1 2 a calc R . .
H13C H 1.0270 0.0801 0.6244 0.187 Uiso 1 2 a calc R . .
C58 C 0.8023(5) 0.4863(2) 0.2337(6) 0.0978(19) Uani 1 2 a d . . .
H58A H 0.8987 0.4890 0.2524 0.147 Uiso 1 2 a calc R . .
H58B H 0.7585 0.5117 0.1748 0.147 Uiso 1 2 a calc R . .
H58C H 0.7724 0.4553 0.1948 0.147 Uiso 1 2 a calc R . .
C15 C 0.5870(6) 0.2568(2) 0.6276(6) 0.106(2) Uani 1 2 a d . . .
H15A H 0.5731 0.2260 0.6568 0.127 Uiso 1 2 a calc R . .
H15B H 0.5268 0.2818 0.6278 0.127 Uiso 1 2 a calc R . .
C12 C 1.0944(7) 0.1381(2) 0.8274(7) 0.122(2) Uani 1 2 a d . . .
H12A H 1.0612 0.1081 0.8515 0.183 Uiso 1 2 a calc R . .
H12B H 1.0832 0.1636 0.8836 0.183 Uiso 1 2 a calc R . .
H12C H 1.1888 0.1347 0.8354 0.183 Uiso 1 2 a calc R . .
C45 C 0.8556(7) 0.4588(3) 0.9200(6) 0.139(3) Uani 1 2 a d . . .
H45A H 0.9014 0.4870 0.9564 0.167 Uiso 1 2 a calc R . .
H45B H 0.8890 0.4286 0.9536 0.167 Uiso 1 2 a calc R . .
O3 O 0.1617(3) 0.73626(11) 0.9888(3) 0.0589(8) Uani 1 2 a d . . .
H3 H 0.1047 0.7176 0.9996 0.088 Uiso 1 2 a calc R . .
C18 C 0.1482(4) 0.73901(15) 0.8522(4) 0.0479(11) Uani 1 2 a d . . .
O4 O -0.1322(3) 0.82887(13) 0.6934(3) 0.0734(10) Uani 1 2 a d . . .
H4 H -0.1769 0.8480 0.7217 0.110 Uiso 1 2 a calc R . .
C23 C 0.0087(4) 0.76012(15) 0.7738(4) 0.0491(11) Uani 1 2 a d . . .
H23 H 0.0055 0.7580 0.6825 0.059 Uiso 1 2 a calc R . .
C20 C 0.2408(4) 0.82402(16) 0.8726(5) 0.0625(13) Uani 1 2 a d . . .
H20A H 0.3138 0.8442 0.8628 0.075 Uiso 1 2 a calc R . .
H20B H 0.2427 0.8257 0.9627 0.075 Uiso 1 2 a calc R . .
C24 C -0.1072(4) 0.72818(17) 0.7852(5) 0.0667(14) Uani 1 2 a d . . .
H24A H -0.1930 0.7421 0.7340 0.080 Uiso 1 2 a calc R . .
H24B H -0.1061 0.7271 0.8752 0.080 Uiso 1 2 a calc R . .
C22 C -0.0135(5) 0.81409(16) 0.7976(4) 0.0531(12) Uani 1 2 a d . . .
C19 C 0.2634(4) 0.77185(15) 0.8386(4) 0.0534(12) Uani 1 2 a d . . .
H19 H 0.2539 0.7721 0.7456 0.064 Uiso 1 2 a calc R . .
C21 C 0.1059(5) 0.84367(16) 0.7861(5) 0.0633(13) Uani 1 2 a d . . .
H21A H 0.0957 0.8771 0.8100 0.076 Uiso 1 2 a calc R . .
H21B H 0.1058 0.8434 0.6964 0.076 Uiso 1 2 a calc R . .
C17 C 0.1576(4) 0.68737(15) 0.8016(4) 0.0551(13) Uani 1 2 a d . . .
H17A H 0.1592 0.6893 0.7125 0.066 Uiso 1 2 a calc R . .
H17B H 0.2421 0.6726 0.8533 0.066 Uiso 1 2 a calc R . .
C16 C 0.0430(5) 0.65600(18) 0.8066(5) 0.0641(13) Uani 1 2 a d . . .
C25 C -0.0951(5) 0.67652(18) 0.7377(6) 0.0805(16) Uani 1 2 a d . . .
H25A H -0.1642 0.6561 0.7542 0.097 Uiso 1 2 a calc R . .
H25B H -0.1095 0.6769 0.6448 0.097 Uiso 1 2 a calc R . .
C30 C -0.0401(5) 0.82391(18) 0.9253(4) 0.0719(14) Uani 1 2 a d . . .
H30A H -0.0495 0.8582 0.9355 0.108 Uiso 1 2 a calc R . .
H30B H 0.0343 0.8119 0.9957 0.108 Uiso 1 2 a calc R . .
H30C H -0.1221 0.8078 0.9258 0.108 Uiso 1 2 a calc R . .
C27 C 0.5060(5) 0.7738(2) 0.8386(6) 0.108(2) Uani 1 2 a d . . .
H27A H 0.5073 0.8086 0.8431 0.161 Uiso 1 2 a calc R . .
H27B H 0.4766 0.7638 0.7492 0.161 Uiso 1 2 a calc R . .
H27C H 0.5955 0.7615 0.8804 0.161 Uiso 1 2 a calc R . .
C26 C 0.4091(4) 0.75407(17) 0.9068(5) 0.0696(14) Uani 1 2 a d . . .
H26 H 0.4082 0.7187 0.8971 0.084 Uiso 1 2 a calc R . .
C29 C 0.0600(6) 0.6135(2) 0.8684(6) 0.102(2) Uani 1 2 a d . . .
H29A H 0.1469 0.6023 0.9112 0.122 Uiso 1 2 a calc R . .
H29B H -0.0151 0.5951 0.8688 0.122 Uiso 1 2 a calc R . .
C42 C 0.5071(6) 0.64977(18) 0.6276(6) 0.1010(19) Uani 1 2 a d . . .
H42A H 0.4170 0.6586 0.6259 0.151 Uiso 1 2 a calc R . .
H42B H 0.5056 0.6385 0.5431 0.151 Uiso 1 2 a calc R . .
H42C H 0.5654 0.6776 0.6511 0.151 Uiso 1 2 a calc R . .
C28 C 0.4615(6) 0.7647(2) 1.0514(6) 0.113(2) Uani 1 2 a d . . .
H28A H 0.5458 0.7479 1.0889 0.170 Uiso 1 2 a calc R . .
H28B H 0.3964 0.7538 1.0921 0.170 Uiso 1 2 a calc R . .
H28C H 0.4756 0.7990 1.0647 0.170 Uiso 1 2 a calc R . .

loop_
_atom_site_aniso_label
_atom_site_aniso_U_11
_atom_site_aniso_U_22
_atom_site_aniso_U_33
_atom_site_aniso_U_23
_atom_site_aniso_U_13
_atom_site_aniso_U_12
C52 0.067(3) 0.061(3) 0.047(3) -0.003(2) 0.023(3) -0.016(3)
O5 0.095(3) 0.069(2) 0.047(2) -0.0035(17) 0.0202(18) 0.0074(19)
O1 0.065(2) 0.076(2) 0.052(2) 0.0052(17) 0.0262(16) -0.0037(18)
C3 0.048(3) 0.046(3) 0.044(3) 0.003(2) 0.020(2) 0.001(2)
O7 0.079(2) 0.060(2) 0.052(2) 0.0059(16) 0.0295(17) -0.0004(18)
C4 0.042(3) 0.049(3) 0.063(3) 0.001(2) 0.013(2) 0.003(2)
C47 0.069(3) 0.041(3) 0.072(3) 0.004(3) 0.026(3) -0.002(3)
C48 0.054(3) 0.051(3) 0.039(3) 0.005(2) 0.015(2) 0.001(2)
C49 0.059(3) 0.040(3) 0.061(3) 0.002(2) 0.020(2) 0.002(2)
O8 0.081(2) 0.073(2) 0.090(3) 0.012(2) 0.048(2) -0.017(2)
C8 0.061(3) 0.048(3) 0.037(3) -0.001(2) 0.015(2) -0.001(2)
C50 0.063(3) 0.045(3) 0.074(3) 0.004(3) 0.022(3) 0.002(2)
C53 0.059(3) 0.050(3) 0.044(3) 0.003(2) 0.020(2) 0.000(2)
C9 0.093(4) 0.047(3) 0.067(3) 0.001(3) 0.036(3) 0.010(3)
C1 0.055(3) 0.074(4) 0.067(3) 0.002(3) 0.023(3) 0.008(3)
C34 0.050(3) 0.049(3) 0.052(3) 0.004(2) 0.014(2) 0.003(2)
C7 0.070(4) 0.064(3) 0.046(3) -0.005(3) 0.021(2) -0.026(3)
C5 0.053(3) 0.075(4) 0.078(4) 0.005(3) 0.022(3) -0.003(3)
C2 0.042(3) 0.056(3) 0.066(3) 0.001(2) 0.019(2) 0.002(2)
C10 0.073(4) 0.077(4) 0.070(4) 0.002(3) 0.021(3) 0.029(3)
C33 0.070(3) 0.047(3) 0.036(3) -0.002(2) 0.017(2) 0.004(2)
C46 0.088(4) 0.040(3) 0.077(4) 0.003(3) 0.032(3) 0.008(3)
C38 0.090(4) 0.043(3) 0.046(3) 0.001(2) 0.032(3) 0.001(3)
O6 0.117(3) 0.078(3) 0.087(3) -0.026(2) 0.039(2) -0.038(2)
O2 0.125(3) 0.070(2) 0.080(3) 0.001(2) 0.054(3) -0.031(2)
C32 0.071(3) 0.064(3) 0.058(3) 0.004(3) 0.016(2) 0.022(3)
C54 0.057(3) 0.076(4) 0.074(3) 0.014(3) 0.026(3) 0.005(3)
C11 0.057(3) 0.056(4) 0.116(5) 0.017(3) 0.025(3) 0.005(3)
C36 0.065(3) 0.071(4) 0.072(3) 0.006(3) 0.028(3) -0.007(3)
C59 0.085(4) 0.077(4) 0.055(3) -0.009(3) 0.024(3) -0.029(3)
C51 0.079(4) 0.045(3) 0.065(3) 0.002(2) 0.021(3) -0.004(3)
C55 0.076(4) 0.062(4) 0.094(4) 0.014(3) 0.034(3) 0.024(3)
C37 0.082(4) 0.067(4) 0.055(3) -0.017(3) 0.029(3) -0.035(3)
C56 0.052(3) 0.063(3) 0.089(4) 0.005(3) 0.020(3) 0.001(3)
C41 0.055(3) 0.051(3) 0.086(4) -0.004(3) 0.015(3) -0.004(3)
C44 0.106(4) 0.096(4) 0.075(4) -0.003(3) 0.044(3) -0.031(4)
C35 0.057(3) 0.057(3) 0.077(4) -0.006(3) 0.020(3) 0.001(3)
C6 0.045(3) 0.086(4) 0.069(3) -0.005(3) 0.019(3) -0.014(3)
C31 0.090(4) 0.085(5) 0.083(4) 0.010(4) 0.020(4) 0.038(4)
C60 0.097(4) 0.058(3) 0.112(5) 0.030(3) 0.032(4) 0.010(3)
C39 0.128(6) 0.056(4) 0.081(4) 0.003(3) 0.029(4) 0.004(4)
C40 0.147(6) 0.052(4) 0.105(5) 0.013(4) 0.034(5) 0.043(4)
C43 0.111(5) 0.071(4) 0.100(5) -0.027(3) 0.005(4) -0.009(3)
C14 0.100(4) 0.093(4) 0.058(4) -0.016(3) 0.022(3) -0.031(3)
C57 0.065(4) 0.120(5) 0.139(6) 0.031(5) -0.004(4) 0.013(4)
C13 0.148(6) 0.049(4) 0.163(7) -0.005(4) 0.025(5) 0.012(4)
C58 0.073(4) 0.103(5) 0.134(6) 0.004(4) 0.055(4) 0.001(3)
C15 0.074(4) 0.113(5) 0.141(6) 0.013(4) 0.048(4) 0.019(4)
C12 0.137(6) 0.093(5) 0.136(6) 0.065(5) 0.041(5) 0.009(4)
C45 0.130(6) 0.139(6) 0.123(6) 0.018(5) 0.000(5) 0.071(5)
O3 0.066(2) 0.064(2) 0.0495(19) 0.0099(16) 0.0225(15) 0.0020(16)
C18 0.056(3) 0.045(3) 0.043(3) 0.003(2) 0.016(2) -0.003(2)
O4 0.070(2) 0.081(3) 0.067(2) 0.0102(19) 0.0196(19) 0.0257(19)
C23 0.053(3) 0.049(3) 0.048(3) -0.002(2) 0.020(2) 0.003(2)
C20 0.067(3) 0.048(3) 0.072(3) 0.000(3) 0.021(3) -0.012(3)
C24 0.051(3) 0.065(4) 0.088(4) 0.007(3) 0.028(3) 0.001(3)
C22 0.061(3) 0.053(3) 0.044(3) 0.009(2) 0.014(2) 0.013(3)
C19 0.055(3) 0.046(3) 0.059(3) 0.004(2) 0.018(2) -0.003(2)
C21 0.080(4) 0.043(3) 0.070(3) 0.003(2) 0.028(3) 0.002(3)
C17 0.053(3) 0.047(3) 0.069(3) -0.002(2) 0.024(3) -0.003(2)
C16 0.070(4) 0.046(3) 0.082(4) 0.000(3) 0.033(3) -0.003(3)
C25 0.063(4) 0.065(4) 0.117(5) 0.003(3) 0.033(3) -0.015(3)
C30 0.088(4) 0.070(3) 0.064(3) 0.005(3) 0.033(3) 0.023(3)
C27 0.064(4) 0.114(5) 0.149(6) 0.021(4) 0.040(4) -0.009(4)
C26 0.046(3) 0.058(3) 0.097(4) 0.011(3) 0.012(3) -0.003(3)
C29 0.090(4) 0.066(4) 0.154(6) 0.015(4) 0.045(4) -0.012(3)
C42 0.109(5) 0.058(4) 0.122(5) 0.015(4) 0.015(4) -0.016(3)
C28 0.074(4) 0.139(6) 0.100(5) 0.029(4) -0.013(4) -0.003(4)

loop_
_atom_type_symbol
_atom_type_description
_atom_type_scat_dispersion_real
_atom_type_scat_dispersion_imag
_atom_type_scat_source
C C 0.0033 0.0016 'International Tables Vol C Tables 4.2.6.8 and 6.1.1.4'
H H 0.0000 0.0000 'International Tables Vol C Tables 4.2.6.8 and 6.1.1.4'
O O 0.0106 0.0060 'International Tables Vol C Tables 4.2.6.8 and 6.1.1.4'

loop_
_geom_angle_atom_site_label_1
_geom_angle_atom_site_label_2
_geom_angle_atom_site_label_3
_geom_angle
_geom_angle_site_symmetry_1
_geom_angle_site_symmetry_3
_geom_angle_publ_flag
O8 C52 C51 109.3(4) . . ?
O8 C52 C59 106.6(4) . . ?
C51 C52 C59 110.3(4) . . ?
O8 C52 C53 107.0(4) . . ?
C51 C52 C53 109.6(4) . . ?
C59 C52 C53 113.9(4) . . ?
O1 C3 C4 107.0(3) . . ?
O1 C3 C8 110.7(3) . . ?
C4 C3 C8 111.3(3) . . ?
O1 C3 C2 109.1(3) . . ?
C4 C3 C2 111.2(3) . . ?
C8 C3 C2 107.6(3) . . ?
C5 C4 C3 111.0(4) . . ?
C5 C4 C11 112.8(4) . . ?
C3 C4 C11 115.0(4) . . ?
C46 C47 C48 113.2(4) . . ?
O7 C48 C47 109.7(3) . . ?
O7 C48 C49 107.8(3) . . ?
C47 C48 C49 111.2(3) . . ?
O7 C48 C53 109.2(3) . . ?
C47 C48 C53 109.0(3) . . ?
C49 C48 C53 110.0(3) . . ?
C50 C49 C56 114.3(4) . . ?
C50 C49 C48 109.5(3) . . ?
C56 C49 C48 117.0(4) . . ?
C9 C8 C3 111.6(3) . . ?
C9 C8 C7 113.4(4) . . ?
C3 C8 C7 116.0(3) . . ?
C51 C50 C49 111.5(4) . . ?
C54 C53 C52 113.3(4) . . ?
C54 C53 C48 111.0(3) . . ?
C52 C53 C48 115.4(4) . . ?
C10 C9 C8 110.9(4) . . ?
C15 C1 C2 122.8(5) . . ?
C15 C1 C10 122.7(5) . . ?
C2 C1 C10 114.5(4) . . ?
C35 C34 C33 109.6(4) . . ?
C35 C34 C41 114.2(4) . . ?
C33 C34 C41 116.3(4) . . ?
O2 C7 C14 106.1(4) . . ?
O2 C7 C6 108.2(4) . . ?
C14 C7 C6 112.1(4) . . ?
O2 C7 C8 107.6(4) . . ?
C14 C7 C8 113.8(4) . . ?
C6 C7 C8 108.9(4) . . ?
C4 C5 C6 111.0(4) . . ?
C1 C2 C3 113.6(4) . . ?
C1 C10 C9 111.0(4) . . ?
O5 C33 C32 108.6(3) . . ?
O5 C33 C34 107.7(4) . . ?
C32 C33 C34 111.9(4) . . ?
O5 C33 C38 109.5(4) . . ?
C32 C33 C38 109.4(3) . . ?
C34 C33 C38 109.7(3) . . ?
C60 C46 C47 123.8(5) . . ?
C60 C46 C55 123.1(5) . . ?
C47 C46 C55 113.1(4) . . ?
C39 C38 C37 114.1(4) . . ?
C39 C38 C33 111.8(4) . . ?
C37 C38 C33 115.4(4) . . ?
C31 C32 C33 113.2(4) . . ?
C55 C54 C53 111.5(4) . . ?
C12 C11 C13 109.7(5) . . ?
C12 C11 C4 116.2(4) . . ?
C13 C11 C4 109.6(4) . . ?
C37 C36 C35 114.0(4) . . ?
C50 C51 C52 113.0(4) . . ?
C46 C55 C54 111.2(4) . . ?
O6 C37 C36 106.5(4) . . ?
O6 C37 C44 106.8(4) . . ?
C36 C37 C44 111.1(4) . . ?
O6 C37 C38 107.3(4) . . ?
C36 C37 C38 110.9(4) . . ?
C44 C37 C38 113.8(4) . . ?
C57 C56 C58 110.4(5) . . ?
C57 C56 C49 110.8(4) . . ?
C58 C56 C49 115.0(4) . . ?
C43 C41 C42 110.0(4) . . ?
C43 C41 C34 115.1(4) . . ?
C42 C41 C34 111.0(4) . . ?
C36 C35 C34 110.7(4) . . ?
C5 C6 C7 113.1(4) . . ?
C45 C31 C32 122.4(6) . . ?
C45 C31 C40 123.7(6) . . ?
C32 C31 C40 113.9(5) . . ?
C40 C39 C38 111.6(4) . . ?
C31 C40 C39 111.5(5) . . ?
O3 C18 C17 108.6(3) . . ?
O3 C18 C19 107.2(3) . . ?
C17 C18 C19 111.8(3) . . ?
O3 C18 C23 111.1(3) . . ?
C17 C18 C23 107.7(3) . . ?
C19 C18 C23 110.4(3) . . ?
C24 C23 C22 112.5(3) . . ?
C24 C23 C18 111.5(3) . . ?
C22 C23 C18 115.7(3) . . ?
C19 C20 C21 111.7(4) . . ?
C23 C24 C25 111.1(4) . . ?
O4 C22 C30 108.0(4) . . ?
O4 C22 C21 107.7(4) . . ?
C30 C22 C21 111.2(4) . . ?
O4 C22 C23 106.1(3) . . ?
C30 C22 C23 113.8(4) . . ?
C21 C22 C23 109.7(3) . . ?
C20 C19 C18 110.5(4) . . ?
C20 C19 C26 112.7(4) . . ?
C18 C19 C26 116.3(4) . . ?
C22 C21 C20 112.1(4) . . ?
C16 C17 C18 112.7(4) . . ?
C29 C16 C17 123.1(5) . . ?
C29 C16 C25 122.4(5) . . ?
C17 C16 C25 114.5(4) . . ?
C16 C25 C24 110.3(4) . . ?
C28 C26 C27 110.6(5) . . ?
C28 C26 C19 114.7(4) . . ?
C27 C26 C19 110.6(4) . . ?

loop_
_geom_bond_atom_site_label_1
_geom_bond_atom_site_label_2
_geom_bond_distance
_geom_bond_site_symmetry_2
_geom_bond_publ_flag
C52 O8 1.447(5) . ?
C52 C51 1.526(6) . ?
C52 C59 1.528(6) . ?
C52 C53 1.541(6) . ?
O5 C33 1.440(4) . ?
O1 C3 1.444(4) . ?
C3 C4 1.532(5) . ?
C3 C8 1.540(5) . ?
C3 C2 1.541(5) . ?
O7 C48 1.440(4) . ?
C4 C5 1.520(6) . ?
C4 C11 1.540(6) . ?
C47 C46 1.497(6) . ?
C47 C48 1.536(6) . ?
C48 C49 1.543(5) . ?
C48 C53 1.551(5) . ?
C49 C50 1.531(6) . ?
C49 C56 1.531(6) . ?
C8 C9 1.525(6) . ?
C8 C7 1.547(6) . ?
C50 C51 1.512(6) . ?
C53 C54 1.533(6) . ?
C9 C10 1.511(6) . ?
C1 C15 1.318(7) . ?
C1 C2 1.487(6) . ?
C1 C10 1.497(7) . ?
C34 C35 1.523(6) . ?
C34 C33 1.530(6) . ?
C34 C41 1.538(6) . ?
C7 O2 1.447(5) . ?
C7 C14 1.516(6) . ?
C7 C6 1.522(6) . ?
C5 C6 1.522(6) . ?
C33 C32 1.522(6) . ?
C33 C38 1.557(6) . ?
C46 C60 1.310(6) . ?
C46 C55 1.506(7) . ?
C38 C39 1.519(6) . ?
C38 C37 1.545(6) . ?
O6 C37 1.453(5) . ?
C32 C31 1.500(7) . ?
C54 C55 1.519(6) . ?
C11 C12 1.518(7) . ?
C11 C13 1.538(8) . ?
C36 C37 1.505(7) . ?
C36 C35 1.508(6) . ?
C37 C44 1.527(6) . ?
C56 C57 1.516(7) . ?
C56 C58 1.516(7) . ?
C41 C43 1.520(7) . ?
C41 C42 1.528(6) . ?
C31 C45 1.304(7) . ?
C31 C40 1.502(8) . ?
C39 C40 1.508(8) . ?
O3 C18 1.442(4) . ?
C18 C17 1.537(6) . ?
C18 C19 1.541(5) . ?
C18 C23 1.547(6) . ?
O4 C22 1.447(5) . ?
C23 C24 1.525(6) . ?
C23 C22 1.537(6) . ?
C20 C19 1.518(6) . ?
C20 C21 1.522(6) . ?
C24 C25 1.530(6) . ?
C22 C30 1.515(6) . ?
C22 C21 1.519(6) . ?
C19 C26 1.542(6) . ?
C17 C16 1.484(6) . ?
C16 C29 1.331(7) . ?
C16 C25 1.505(7) . ?
C27 C26 1.519(7) . ?
C26 C28 1.517(7) . ?
